data_2016663
loop_
_publ_author_name
'Wu, Li'
'Roth, Georg'
'Sparta, Karine'
'Chen, Xiaolong'

_publ_section_title
;
 The new pentaborate Na~3~SrB~5~O~10~
;
_journal_coeditor_code FA3144
_journal_issue 7
_journal_name_full 'Acta Crystallographica Section C'
_journal_page_first i53
_journal_page_last i56
_journal_paper_doi 10.1107/S0108270108016909
_journal_volume 64
_journal_year 2008
_chemical_formula_iupac 'Na3 Sr B5 O10'
_chemical_formula_moiety 'B5 Sr Na3 O10'
_chemical_formula_structural 'Sr Na3 (B5 O10)'
_chemical_formula_sum 'B5 Na3 O10 Sr'
_chemical_formula_weight 370.64
_chemical_name_systematic
;
sodium strontium pentaborate
;
_space_group_IT_number 2
_symmetry_cell_setting triclinic
_symmetry_space_group_name_Hall '-P 1'
_symmetry_space_group_name_H-M 'P -1'
_atom_sites_solution_primary direct
_atom_sites_solution_secondary difmap
_cell_angle_alpha 81.092(16)
_cell_angle_beta 70.565(15)
_cell_angle_gamma 61.668(14)
_cell_formula_units_Z 2
_cell_length_a 7.279(2)
_cell_length_b 7.6010(10)
_cell_length_c 9.735(2)
_cell_measurement_reflns_used 4273
_cell_measurement_temperature 250.0(10)
_cell_measurement_theta_max 36.02
_cell_measurement_theta_min 3.24
_cell_volume 447.08(18)
_computing_cell_refinement 'X-AREA (Stoe & Cie, 2002)'
_computing_data_collection 'X-AREA (Stoe & Cie, 2002)'
_computing_data_reduction 'X-AREA (Stoe & Cie, 2002)'
_computing_molecular_graphics 'Balls&Sticks (Version 1.42; Ozawa & Kang, 2004)'
_computing_publication_material 'WinGX (Version 1.64; Farrugia, 1999)'
_computing_structure_refinement 'SHELXL97 (Sheldrick, 2008)'
_computing_structure_solution 'SHELXS97 (Sheldrick, 2008)'
_diffrn_ambient_temperature 250.0(10)
_diffrn_measured_fraction_theta_full 0.997
_diffrn_measured_fraction_theta_max 0.997
_diffrn_measurement_device_type 'Stoe IPDS II'
_diffrn_measurement_method 'rotation method, \w'
_diffrn_radiation_monochromator graphite
_diffrn_radiation_source 'fine-focus sealed tube'
_diffrn_radiation_type MoK\a
_diffrn_radiation_wavelength 0.71073
_diffrn_reflns_av_R_equivalents 0.1503
_diffrn_reflns_av_sigmaI/netI 0.1163
_diffrn_reflns_limit_h_max 9
_diffrn_reflns_limit_h_min -9
_diffrn_reflns_limit_k_max 10
_diffrn_reflns_limit_k_min -10
_diffrn_reflns_limit_l_max 13
_diffrn_reflns_limit_l_min -13
_diffrn_reflns_number 9384
_diffrn_reflns_theta_full 29.00
_diffrn_reflns_theta_max 29.00
_diffrn_reflns_theta_min 3.41
_diffrn_standards_decay_% 0
_diffrn_standards_interval_count 0
_diffrn_standards_interval_time 0
_diffrn_standards_number 0
_exptl_absorpt_coefficient_mu 6.221
_exptl_absorpt_correction_T_max 0.5118
_exptl_absorpt_correction_T_min 0.3357
_exptl_absorpt_correction_type numerical
_exptl_absorpt_process_details 'via equivalents (X-SHAPE and X-RED; Stoe & Cie, 1996)'
_exptl_crystal_colour colourless
_exptl_crystal_density_diffrn 2.753
_exptl_crystal_density_method 'not measured'
_exptl_crystal_description plate
_exptl_crystal_F_000 352
_exptl_crystal_size_max 0.1
_exptl_crystal_size_mid 0.1
_exptl_crystal_size_min 0.02
_refine_diff_density_max 0.821
_refine_diff_density_min -0.837
_refine_ls_extinction_method none
_refine_ls_goodness_of_fit_ref 1.053
_refine_ls_matrix_type full
_refine_ls_number_parameters 172
_refine_ls_number_reflns 2373
_refine_ls_number_restraints 4
_refine_ls_restrained_S_all 1.052
_refine_ls_R_factor_all 0.1014
_refine_ls_R_factor_gt 0.0583
_refine_ls_shift/su_max 0.001
_refine_ls_shift/su_mean 0.000
_refine_ls_structure_factor_coef Fsqd
_refine_ls_weighting_details 'calc w = 1/[\s^2^(Fo^2^)+(0.0205P)^2^+0.9553P] where P=(Fo^2^+2Fc^2^)/3'
_refine_ls_weighting_scheme calc
_refine_ls_wR_factor_gt 0.0894
_refine_ls_wR_factor_ref 0.1011
_reflns_number_gt 1704
_reflns_number_total 2373
_reflns_threshold_expression I>2\s(I)
_cod_data_source_file fa3144.cif
_cod_data_source_block I_250K
_cod_original_cell_volume 447.08(16)
_cod_database_code 2016663

loop_
_symmetry_equiv_pos_as_xyz
'x, y, z'
'-x, -y, -z'

loop_
_atom_site_type_symbol
_atom_site_label
_atom_site_fract_x
_atom_site_fract_y
_atom_site_fract_z
_atom_site_U_iso_or_equiv
_atom_site_adp_type
_atom_site_calc_flag
_atom_site_refinement_flags
_atom_site_occupancy
Sr Sr1 0.21377(3) 0.94601(3) 0.77508(3) 0.00788(4) Uani d . 1
Na Na1 0.27987(13) 0.01465(13) 0.11480(11) 0.0138(2) Uani d . 1
Na Na2 0.84428(14) 0.50530(14) 0.16329(11) 0.0167(3) Uani d . 1
Na Na3 0.20999(15) 0.27453(19) 0.45095(12) 0.0323(3) Uani d . 1
O O1 0.1678(2) 0.7515(2) 0.19046(17) 0.0104(4) Uani d D 1
O O2 0.6601(2) 0.8063(2) 0.3564(2) 0.0169(5) Uani d D 1
O O3 0.0130(2) 0.7946(2) 0.00001(18) 0.0106(4) Uani d D 1
O O4 0.1567(2) 0.6536(2) 0.43872(17) 0.0109(4) Uani d D 1
O O5 0.4070(2) 0.4138(2) 0.24946(18) 0.0107(4) Uani d D 1
O O6 0.4697(2) 0.6880(2) 0.27158(18) 0.0137(4) Uani d D 1
O O7 0.3165(2) 0.8224(2) 0.5118(2) 0.0171(5) Uani d D 1
O O8 0.5043(2) 0.1454(2) 0.10460(19) 0.0112(4) Uani d D 1
O O9 0.2353(2) 0.4693(2) 0.06457(18) 0.0128(4) Uani d D 1
O O10 0.0225(2) 0.7795(2) 0.68161(18) 0.0142(5) Uani d D 1
B B1 0.3019(4) 0.6277(4) 0.2872(3) 0.0107(6) Uani d . 1
B B2 0.3865(3) 0.3369(4) 0.1374(3) 0.0103(6) Uani d D 1
B B3 0.4899(4) 0.7739(3) 0.3788(3) 0.0112(6) Uani d D 1
B B4 0.1393(3) 0.6766(3) 0.0818(3) 0.0076(6) Uani d D 1
B B5 0.1562(3) 0.7510(3) 0.5474(3) 0.0073(6) Uani d D 1

loop_
_atom_site_aniso_label
_atom_site_aniso_U_11
_atom_site_aniso_U_22
_atom_site_aniso_U_33
_atom_site_aniso_U_12
_atom_site_aniso_U_13
_atom_site_aniso_U_23
Sr1 0.00677(5) 0.00945(6) 0.00757(7) -0.00327(4) -0.00249(5) -0.00099(5)
Na1 0.0126(3) 0.0171(3) 0.0136(4) -0.0085(2) -0.0024(3) -0.0027(3)
Na2 0.0145(3) 0.0215(4) 0.0155(4) -0.0090(3) -0.0041(3) -0.0019(3)
Na3 0.0281(4) 0.0680(6) 0.0156(5) -0.0343(3) -0.0107(3) 0.0127(4)
O1 0.0126(5) 0.0114(6) 0.0082(7) -0.0043(4) -0.0058(5) -0.0009(5)
O2 0.0194(5) 0.0236(7) 0.0176(8) -0.0154(4) -0.0112(5) 0.0055(6)
O3 0.0116(5) 0.0124(6) 0.0094(7) -0.0048(4) -0.0054(5) -0.0012(5)
O4 0.0109(5) 0.0207(6) 0.0053(6) -0.0102(4) -0.0009(4) -0.0042(5)
O5 0.0125(5) 0.0054(6) 0.0135(7) -0.0008(4) -0.0069(5) -0.0023(5)
O6 0.0131(5) 0.0252(6) 0.0070(7) -0.0131(4) 0.0004(5) -0.0043(5)
O7 0.0161(5) 0.0271(7) 0.0131(8) -0.0154(4) 0.0002(5) -0.0044(6)
O8 0.0076(5) 0.0084(6) 0.0168(7) -0.0012(4) -0.0050(5) -0.0027(5)
O9 0.0211(6) 0.0090(6) 0.0112(7) -0.0052(4) -0.0096(5) -0.0028(5)
O10 0.0158(6) 0.0185(7) 0.0080(7) -0.0064(5) -0.0034(5) -0.0047(5)
B1 0.0110(8) 0.0087(8) 0.0126(10) -0.0027(6) -0.0044(7) -0.0042(8)
B2 0.0095(7) 0.0139(9) 0.0088(10) -0.0065(6) -0.0026(7) 0.0000(8)
B3 0.0198(8) 0.0083(8) 0.0070(10) -0.0095(6) -0.0024(8) 0.0027(8)
B4 0.0060(7) 0.0110(8) 0.0058(10) -0.0038(6) -0.0020(7) 0.0009(7)
B5 0.0042(6) 0.0089(8) 0.0113(10) -0.0026(6) -0.0045(6) -0.0028(7)

loop_
_atom_type_symbol
_atom_type_description
_atom_type_scat_dispersion_real
_atom_type_scat_dispersion_imag
_atom_type_scat_source
Na Na 0.0362 0.0249 'International Tables Vol C Tables 4.2.6.8 and 6.1.1.4'
Sr Sr -1.5307 3.2498 'International Tables Vol C Tables 4.2.6.8 and 6.1.1.4'
B B 0.0013 0.0007 'International Tables Vol C Tables 4.2.6.8 and 6.1.1.4'
O O 0.0106 0.0060 'International Tables Vol C Tables 4.2.6.8 and 6.1.1.4'

loop_
_geom_angle_atom_site_label_1
_geom_angle_atom_site_label_2
_geom_angle_atom_site_label_3
_geom_angle_site_symmetry_1
_geom_angle_site_symmetry_3
_geom_angle
O8 Sr1 O2 2_666 2_676 84.64(6)
O8 Sr1 O1 2_666 2_576 131.61(6)
O2 Sr1 O1 2_676 2_576 82.85(5)
O8 Sr1 O7 2_666 . 121.20(5)
O2 Sr1 O7 2_676 . 82.93(6)
O1 Sr1 O7 2_576 . 103.31(6)
O8 Sr1 O3 2_666 1_556 88.16(6)
O2 Sr1 O3 2_676 1_556 155.95(6)
O1 Sr1 O3 2_576 1_556 84.92(5)
O7 Sr1 O3 . 1_556 120.13(6)
O8 Sr1 O10 2_666 . 140.51(5)
O2 Sr1 O10 2_676 . 126.77(6)
O1 Sr1 O10 2_576 . 80.92(6)
O7 Sr1 O10 . . 52.80(6)
O3 Sr1 O10 1_556 . 71.09(6)
O8 Sr1 O3 2_666 2_576 79.17(5)
O2 Sr1 O3 2_676 2_576 86.59(6)
O1 Sr1 O3 2_576 2_576 53.60(6)
O7 Sr1 O3 . 2_576 155.81(5)
O3 Sr1 O3 1_556 2_576 69.51(7)
O10 Sr1 O3 . 2_576 120.91(5)
O8 Sr1 O5 2_666 2_666 52.70(6)
O2 Sr1 O5 2_676 2_666 105.22(5)
O1 Sr1 O5 2_576 2_666 171.66(6)
O7 Sr1 O5 . 2_666 76.06(5)
O3 Sr1 O5 1_556 2_666 88.26(5)
O10 Sr1 O5 . 2_666 92.35(5)
O3 Sr1 O5 2_576 2_666 127.89(5)
O8 Na1 O8 . 2_655 91.73(8)
O8 Na1 O1 . 1_545 150.45(7)
O8 Na1 O1 2_655 1_545 89.53(7)
O8 Na1 O10 . 2_566 96.56(8)
O8 Na1 O10 2_655 2_566 165.53(8)
O1 Na1 O10 1_545 2_566 89.08(7)
O8 Na1 O3 . 2_565 117.35(7)
O8 Na1 O3 2_655 2_565 87.49(7)
O1 Na1 O3 1_545 2_565 92.20(7)
O10 Na1 O3 2_566 2_565 78.18(6)
O8 Na1 O6 . 1_545 95.43(7)
O8 Na1 O6 2_655 1_545 93.38(6)
O1 Na1 O6 1_545 1_545 55.03(6)
O10 Na1 O6 2_566 1_545 97.60(6)
O3 Na1 O6 2_565 1_545 147.18(8)
O6 Na2 O10 . 2_666 107.28(7)
O6 Na2 O9 . 2_665 87.55(7)
O10 Na2 O9 2_666 2_665 130.96(8)
O6 Na2 O3 . 2_665 119.56(8)
O10 Na2 O3 2_666 2_665 76.67(6)
O9 Na2 O3 2_665 2_665 56.05(6)
O6 Na2 O9 . 1_655 152.30(8)
O10 Na2 O9 2_666 1_655 87.89(6)
O9 Na2 O9 2_665 1_655 99.99(7)
O3 Na2 O9 2_665 1_655 85.99(6)
O6 Na2 O2 . . 55.43(7)
O10 Na2 O2 2_666 . 100.06(7)
O9 Na2 O2 2_665 . 125.40(6)
O3 Na2 O2 2_665 . 173.24(7)
O9 Na2 O2 1_655 . 99.88(7)
O6 Na2 O3 . 1_655 107.59(6)
O10 Na2 O3 2_666 1_655 134.01(7)
O9 Na2 O3 2_665 1_655 79.42(6)
O3 Na2 O3 2_665 1_655 109.96(6)
O9 Na2 O3 1_655 1_655 49.04(5)
O2 Na2 O3 . 1_655 76.61(6)
O2 Na3 O4 2_666 2_566 101.99(7)
O2 Na3 O5 2_666 . 113.00(9)
O4 Na3 O5 2_566 . 135.40(7)
O2 Na3 O10 2_666 2_566 145.87(9)
O4 Na3 O10 2_566 2_566 57.13(6)
O5 Na3 O10 . 2_566 99.45(7)
O2 Na3 O4 2_666 . 93.63(8)
O4 Na3 O4 2_566 . 97.56(7)
O5 Na3 O4 . . 54.92(6)
O10 Na3 O4 2_566 . 114.33(7)
O2 Na3 O7 2_666 1_545 75.25(7)
O4 Na3 O7 2_566 1_545 86.32(7)
O5 Na3 O7 . 1_545 127.94(6)
O10 Na3 O7 2_566 1_545 76.61(7)
O4 Na3 O7 . 1_545 168.79(7)
O6 B1 O5 . . 109.22(16)
O6 B1 O4 . . 111.5(2)
O5 B1 O4 . . 107.61(19)
O6 B1 O1 . . 109.2(2)
O5 B1 O1 . . 110.7(2)
O4 B1 O1 . . 108.58(16)
O8 B2 O5 . . 119.9(2)
O8 B2 O9 . . 122.3(3)
O5 B2 O9 . . 117.75(19)
O2 B3 O6 . . 121.3(2)
O2 B3 O7 . . 123.1(3)
O6 B3 O7 . . 115.6(2)
O3 B4 O1 . . 122.2(2)
O3 B4 O9 . . 118.9(2)
O1 B4 O9 . . 118.7(2)
O10 B5 O4 . . 125.0(2)
O10 B5 O7 . . 117.9(2)
O4 B5 O7 . . 117.12(18)

loop_
_geom_bond_atom_site_label_1
_geom_bond_atom_site_label_2
_geom_bond_site_symmetry_2
_geom_bond_distance
Sr1 O8 2_666 2.462(2)
Sr1 O2 2_676 2.478(2)
Sr1 O1 2_576 2.5826(15)
Sr1 O7 . 2.610(2)
Sr1 O3 1_556 2.6345(17)
Sr1 O10 . 2.691(2)
Sr1 O3 2_576 2.6924(17)
Sr1 O5 2_666 2.7849(15)
Na1 O8 . 2.252(2)
Na1 O8 2_655 2.2952(19)
Na1 O1 1_545 2.429(2)
Na1 O10 2_566 2.4514(18)
Na1 O3 2_565 2.459(2)
Na1 O6 1_545 2.7161(19)
Na2 O6 . 2.3283(17)
Na2 O10 2_666 2.4239(19)
Na2 O9 2_665 2.431(2)
Na2 O3 2_665 2.565(2)
Na2 O9 1_655 2.574(2)
Na2 O2 . 2.704(2)
Na2 O3 1_655 3.009(2)
Na3 O2 2_666 2.249(2)
Na3 O4 2_566 2.3380(19)
Na3 O5 . 2.440(2)
Na3 O10 2_566 2.641(3)
Na3 O4 . 2.708(2)
Na3 O7 1_545 3.147(2)
B1 O1 . 1.480(3)
B1 O4 . 1.479(3)
B1 O5 . 1.477(3)
B1 O6 . 1.453(4)
B2 O5 . 1.394(4)
B2 O8 . 1.316(3)
B2 O9 . 1.405(3)
B3 O2 . 1.317(4)
B3 O6 . 1.394(4)
B3 O7 . 1.423(3)
B4 O1 . 1.389(4)
B4 O3 . 1.329(3)
B4 O9 . 1.399(3)
B5 O4 . 1.380(3)
B5 O7 . 1.432(3)
B5 O10 . 1.320(3)
